data_1548337
loop_
_publ_author_name
'Stephane Diring'
'Dan Ohtan Wang'
'Chiwon Kim'
'Mio Kondo'
'Yong Chen'
'Susumu Kitagawa'
'Ken-ichiro Kamei'
'Shuhei Furukawa'

_publ_section_title
;
 Localized cell stimulation by nitric oxide using a photoactive porous
 coordination polymer platform
;
_journal_name_full 'Nature Communications'
_journal_page_first 2684
_journal_paper_doi 10.1038/ncomms3684
_journal_volume 4
_journal_year 2013
_chemical_absolute_configuration ad
_chemical_compound_source 'synthesis as described'
_chemical_formula_moiety 'C4 H3 N3 O4 Zn1'
_chemical_formula_sum 'C4 H3 N3 O4 Zn'
_chemical_formula_weight 222.46
_chemical_name_systematic
;
NOF-3
;
_space_group_IT_number 29
_symmetry_cell_setting orthorhombic
_symmetry_Int_Tables_number 29
_symmetry_space_group_name_Hall 'P 2c -2ac'
_symmetry_space_group_name_H-M 'P c a 21'
_atom_sites_solution_hydrogens geom
_atom_sites_solution_primary direct
_atom_sites_solution_secondary difmap
_cell_angle_alpha 90
_cell_angle_beta 90
_cell_angle_gamma 90
_cell_formula_units_Z 4
_cell_length_a 14.268(3)
_cell_length_b 4.5707(11)
_cell_length_c 10.746(3)
_cell_measurement_reflns_used 2588
_cell_measurement_temperature 123(2)
_cell_measurement_theta_max 30.7917
_cell_measurement_theta_min 2.3727
_cell_measurement_wavelength 0.71073
_cell_volume 700.8(3)
_computing_cell_refinement 'CrystalClear (Rigaku Inc., 2008)'
_computing_data_collection 'CrystalClear (Rigaku Inc., 2008)'
_computing_data_reduction 'CrystalClear (Rigaku Inc., 2008)'
_computing_publication_material 'WinGX publication routines (Farrugia, 1999)'
_computing_structure_refinement 'SHELXL-97 (Sheldrick, 2008)'
_computing_structure_solution 'SIR92 (Giacovazzo et al, 1993)'
_diffrn_ambient_temperature 123(2)
_diffrn_detector_area_resol_mean 7.111
_diffrn_measured_fraction_theta_full 0.985
_diffrn_measured_fraction_theta_max 0.985
_diffrn_measurement_device_type 'Rigaku Saturn724'
_diffrn_measurement_method \w
_diffrn_radiation_monochromator confocal
_diffrn_radiation_type MoK\a
_diffrn_radiation_wavelength 0.71075
_diffrn_reflns_av_R_equivalents 0.0257
_diffrn_reflns_av_unetI/netI 0.019
_diffrn_reflns_limit_h_max 18
_diffrn_reflns_limit_h_min -18
_diffrn_reflns_limit_k_max 6
_diffrn_reflns_limit_k_min -5
_diffrn_reflns_limit_l_max 14
_diffrn_reflns_limit_l_min -13
_diffrn_reflns_number 4800
_diffrn_reflns_theta_full 27.87
_diffrn_reflns_theta_max 27.87
_diffrn_reflns_theta_min 4.46
_exptl_absorpt_coefficient_mu 3.48
_exptl_absorpt_correction_T_max 1.0000
_exptl_absorpt_correction_T_min 0.9280
_exptl_absorpt_correction_type multi-scan
_exptl_absorpt_process_details 'REQAB (Rigaku, 1998)'
_exptl_crystal_colour colourless
_exptl_crystal_density_diffrn 2.108
_exptl_crystal_density_method 'not measured'
_exptl_crystal_description prism
_exptl_crystal_F_000 440
_exptl_crystal_size_max 0.2
_exptl_crystal_size_mid 0.2
_exptl_crystal_size_min 0.2
_refine_diff_density_max 0.328
_refine_diff_density_min -0.444
_refine_diff_density_rms 0.059
_refine_ls_abs_structure_details 'Flack H D (1983), Acta Cryst. A39, 876-881'
_refine_ls_abs_structure_Flack 0.050(10)
_refine_ls_extinction_method none
_refine_ls_goodness_of_fit_ref 1.075
_refine_ls_hydrogen_treatment constr
_refine_ls_matrix_type full
_refine_ls_number_parameters 109
_refine_ls_number_reflns 1509
_refine_ls_number_restraints 1
_refine_ls_restrained_S_all 1.075
_refine_ls_R_factor_all 0.0175
_refine_ls_R_factor_gt 0.0172
_refine_ls_shift/su_max 0.001
_refine_ls_shift/su_mean 0
_refine_ls_structure_factor_coef Fsqd
_refine_ls_weighting_details 'calc w=1/[\s^2^(Fo^2^)+(0.0331P)^2^+0.0728P] where P=(Fo^2^+2Fc^2^)/3'
_refine_ls_weighting_scheme calc
_refine_ls_wR_factor_gt 0.0465
_refine_ls_wR_factor_ref 0.0468
_reflns_number_gt 1485
_reflns_number_total 1509
_reflns_threshold_expression >2\s(I)
_cod_data_source_file ncomms3684-s6.cif
_cod_data_source_block NOF-3
_cod_depositor_comments
;
The following automatic conversions were performed:

'_exptl_absorpt_correction_type' value 'Multi-scan' changed to
'multi-scan' according to the built-in table from CIF Core dictionary
named 'cif_core.dic' version 2.4.1 from 2010-06-29.

Automatic conversion script
Id: cif_fix_values 5376 2017-05-30 11:51:03Z andrius 
;
_cod_database_code 1548337

loop_
_symmetry_equiv_pos_as_xyz
'x, y, z'
'-x, -y, z+1/2'
'-x+1/2, y, z+1/2'
'x+1/2, -y, z'

loop_
_atom_site_label
_atom_site_type_symbol
_atom_site_fract_x
_atom_site_fract_y
_atom_site_fract_z
_atom_site_U_iso_or_equiv
_atom_site_adp_type
_atom_site_occupancy
_atom_site_symmetry_multiplicity
_atom_site_calc_flag
_atom_site_refinement_flags
_atom_site_disorder_assembly
_atom_site_disorder_group
C1 C 0.36617(14) 0.4753(5) 0.50893(18) 0.0193(4) Uani 1 1 d . . .
H1 H 0.4253 0.3879 0.4928 0.023 Uiso 1 1 calc R . .
C2 C 0.23816(13) 0.7051(3) 0.4893(2) 0.0130(4) Uani 1 1 d . . .
C3 C 0.31995(13) 0.4724(4) 0.62151(17) 0.0184(3) Uani 1 1 d . . .
H3 H 0.342 0.3828 0.6957 0.022 Uiso 1 1 calc R . .
N1 N 0.31306(10) 0.6245(4) 0.42420(14) 0.0155(3) Uani 1 1 d . . .
N2 N 0.16299(11) 0.8662(4) 0.43400(17) 0.0169(3) Uani 1 1 d . . .
N3 N 0.23735(11) 0.6196(4) 0.60875(13) 0.0152(3) Uani 1 1 d . . .
C4 C 0.46149(14) 1.2408(4) 0.2291(2) 0.0182(5) Uani 1 1 d . . .
H4 H 0.5136 1.1158 0.2148 0.022 Uiso 1 1 calc R . .
O1 O 0.17588(11) 0.9624(3) 0.32862(14) 0.0249(3) Uani 1 1 d . . .
O2 O 0.09023(9) 0.8968(4) 0.49375(14) 0.0280(3) Uani 1 1 d . . .
O3 O 0.38316(8) 1.1273(2) 0.24779(14) 0.0175(2) Uani 1 1 d . . .
O4 O 0.47469(8) 1.5120(3) 0.22829(13) 0.0194(3) Uani 1 1 d . . .
Zn1 Zn 0.350464(11) 0.70988(4) 0.24754(3) 0.01289(7) Uani 1 1 d . . .

loop_
_atom_site_aniso_label
_atom_site_aniso_U_11
_atom_site_aniso_U_22
_atom_site_aniso_U_33
_atom_site_aniso_U_23
_atom_site_aniso_U_13
_atom_site_aniso_U_12
C1 0.0193(7) 0.0253(10) 0.0133(8) 0.0041(7) -0.0005(7) 0.0060(7)
C2 0.0131(9) 0.0150(7) 0.0109(9) 0.0004(6) -0.0024(7) 0.0003(6)
C3 0.0177(8) 0.0223(9) 0.0152(8) 0.0035(7) 0.0001(7) 0.0036(7)
N1 0.0168(7) 0.0184(7) 0.0114(7) 0.0016(6) 0.0011(5) 0.0006(6)
N2 0.0179(7) 0.0204(7) 0.0124(8) 0.0002(7) -0.0009(5) 0.0031(6)
N3 0.0174(7) 0.0166(7) 0.0117(7) 0.0023(5) -0.0004(6) 0.0005(6)
C4 0.0146(8) 0.0197(8) 0.0201(16) -0.0008(7) -0.0003(8) 0.0015(6)
O1 0.0254(6) 0.0333(8) 0.0161(6) 0.0087(6) -0.0002(5) 0.0053(6)
O2 0.0196(6) 0.0457(10) 0.0185(7) 0.0009(7) 0.0028(5) 0.0112(7)
O3 0.0168(5) 0.0149(5) 0.0209(6) 0.0005(7) 0.0031(8) 0.0002(4)
O4 0.0146(5) 0.0182(6) 0.0255(8) -0.0007(5) 0.0035(5) -0.0007(4)
Zn1 0.01323(11) 0.01570(11) 0.00973(11) 0.00116(14) -0.00014(10) 0.00007(5)

loop_
_atom_type_symbol
_atom_type_description
_atom_type_scat_dispersion_real
_atom_type_scat_dispersion_imag
_atom_type_scat_source
C C 0.0033 0.0016 'International Tables Vol C Tables 4.2.6.8 and 6.1.1.4'
H H 0 0 'International Tables Vol C Tables 4.2.6.8 and 6.1.1.4'
N N 0.0061 0.0033 'International Tables Vol C Tables 4.2.6.8 and 6.1.1.4'
O O 0.0106 0.006 'International Tables Vol C Tables 4.2.6.8 and 6.1.1.4'
Zn Zn 0.2839 1.4301 'International Tables Vol C Tables 4.2.6.8 and 6.1.1.4'

loop_
_geom_angle_atom_site_label_1
_geom_angle_atom_site_label_2
_geom_angle_atom_site_label_3
_geom_angle
_geom_angle_site_symmetry_1
_geom_angle_site_symmetry_3
N1 C1 C3 108.93(16) . .
N1 C1 H1 125.5 . .
C3 C1 H1 125.5 . .
N1 C2 N3 115.45(16) . .
N1 C2 N2 121.76(19) . .
N3 C2 N2 122.77(19) . .
N3 C3 C1 108.70(16) . .
N3 C3 H3 125.7 . .
C1 C3 H3 125.7 . .
C2 N1 C1 103.48(16) . .
C2 N1 Zn1 131.06(13) . .
C1 N1 Zn1 125.36(12) . .
O2 N2 O1 124.57(17) . .
O2 N2 C2 118.35(18) . .
O1 N2 C2 117.07(17) . .
C2 N3 C3 103.44(15) . .
C2 N3 Zn1 131.41(13) . 3
C3 N3 Zn1 124.80(12) . 3
O3 C4 O4 123.13(17) . .
O3 C4 H4 118.4 . .
O4 C4 H4 118.4 . .
C4 O3 Zn1 128.04(11) . .
C4 O4 Zn1 108.25(12) . 1_565
O3 Zn1 N3 110.60(6) . 3_554
O3 Zn1 O4 103.23(5) . 1_545
N3 Zn1 O4 112.72(7) 3_554 1_545
O3 Zn1 N1 104.49(7) . .
N3 Zn1 N1 120.01(6) 3_554 .
O4 Zn1 N1 104.19(6) 1_545 .

loop_
_geom_bond_atom_site_label_1
_geom_bond_atom_site_label_2
_geom_bond_distance
_geom_bond_site_symmetry_2
C1 N1 1.367(2) .
C1 C3 1.378(2) .
C1 H1 0.95 .
C2 N1 1.330(3) .
C2 N3 1.342(3) .
C2 N2 1.430(2) .
C3 N3 1.364(3) .
C3 H3 0.95 .
N1 Zn1 2.0102(16) .
N2 O2 1.229(2) .
N2 O1 1.229(2) .
N3 Zn1 1.9912(16) 3
C4 O3 1.249(2) .
C4 O4 1.254(2) .
C4 H4 0.95 .
O3 Zn1 1.9640(12) .
O4 Zn1 2.0006(12) 1_565
Zn1 N3 1.9912(16) 3_554
Zn1 O4 2.0006(12) 1_545
